data_1502795
loop_
_publ_author_name
'Cheng, Yuan-Bin'
'Liao, Tzu-Ching'
'Lo, Yi-Wen'
'Chen, Yu-Chen'
'Kuo, Yuh-Chi'
'Chen, Shun-Ying'
'Chien, Ching-Te'
'Hwang, Tsong-Long'
'Shen, Ya-Ching'

_publ_section_title
;
 Nortriterpene lactones from the fruits of Schisandra arisanensis.
;
_journal_issue 7
_journal_name_full 'Journal of natural products'
_journal_page_first 1228
_journal_page_last 1233
_journal_paper_doi 10.1021/np100048h
_journal_volume 73
_journal_year 2010
_chemical_formula_sum 'C29 H36 O11'
_chemical_formula_weight 560.58
_chemical_name_systematic
; 
 ? 
;
_space_group_IT_number 4
_symmetry_cell_setting monoclinic
_symmetry_space_group_name_Hall 'P 2yb'
_symmetry_space_group_name_H-M 'P 1 21 1'
_atom_sites_solution_hydrogens geom
_atom_sites_solution_primary direct
_atom_sites_solution_secondary difmap
_audit_creation_method SHELXL-97
_cell_angle_alpha 90.00
_cell_angle_beta 99.9250(10)
_cell_angle_gamma 90.00
_cell_formula_units_Z 2
_cell_length_a 8.79700(10)
_cell_length_b 9.90100(10)
_cell_length_c 15.9022(2)
_cell_measurement_reflns_used 10027
_cell_measurement_temperature 295(2)
_cell_measurement_theta_max 77.4364
_cell_measurement_theta_min 4.4604
_cell_volume 1364.34(3)
_computing_cell_refinement
; 
CrysAlisPro, Oxford Diffraction Ltd., 
Version 1.171.33.34d (release 27-02-2009 CrysAlis171 .NET) 
(compiled Feb 27 2009,15:38:38) 
Empirical absorption correction using spherical harmonics, 
 implemented in SCALE3 ABSPACK scaling algorithm. 
;
_computing_data_collection
; 
CrysAlisPro, Oxford Diffraction Ltd., 
Version 1.171.33.34d (release 27-02-2009 CrysAlis171 .NET) 
(compiled Feb 27 2009,15:38:38) 
Empirical absorption correction using spherical harmonics, 
 implemented in SCALE3 ABSPACK scaling algorithm. 
;
_computing_data_reduction
; 
CrysAlisPro, Oxford Diffraction Ltd., 
Version 1.171.33.34d (release 27-02-2009 CrysAlis171 .NET) 
(compiled Feb 27 2009,15:38:38) 
Empirical absorption correction using spherical harmonics, 
 implemented in SCALE3 ABSPACK scaling algorithm. 
;
_computing_molecular_graphics SHELXTL
_computing_publication_material SHELXTL
_computing_structure_refinement 'SHELXL-97 (Sheldrick, 1997)'
_computing_structure_solution 'SHELXS-97 (Sheldrick, 1990)'
_diffrn_ambient_temperature 295(2)
_diffrn_measured_fraction_theta_full 1.000
_diffrn_measured_fraction_theta_max 1.000
_diffrn_measurement_device_type 'Oxford Diffraction Gemini A'
_diffrn_measurement_method CCD
_diffrn_radiation_monochromator graphite
_diffrn_radiation_source 'fine-focus sealed tube'
_diffrn_radiation_type CuK\a
_diffrn_radiation_wavelength 1.54178
_diffrn_reflns_av_R_equivalents 0.0175
_diffrn_reflns_av_sigmaI/netI 0.0151
_diffrn_reflns_limit_h_max 10
_diffrn_reflns_limit_h_min -10
_diffrn_reflns_limit_k_max 11
_diffrn_reflns_limit_k_min -11
_diffrn_reflns_limit_l_max 19
_diffrn_reflns_limit_l_min -19
_diffrn_reflns_number 11445
_diffrn_reflns_theta_full 68.00
_diffrn_reflns_theta_max 68.00
_diffrn_reflns_theta_min 5.10
_exptl_absorpt_coefficient_mu 0.876
_exptl_absorpt_correction_T_max 1.00000
_exptl_absorpt_correction_T_min 0.94555
_exptl_absorpt_correction_type multi-scan
_exptl_absorpt_process_details
; 
CrysAlisPro, Oxford Diffraction Ltd., 
Version 1.171.33.34d (release 27-02-2009 CrysAlis171 .NET) 
(compiled Feb 27 2009,15:38:38) 
Empirical absorption correction using spherical harmonics, 
 implemented in SCALE3 ABSPACK scaling algorithm. 
;
_exptl_crystal_density_diffrn 1.365
_exptl_crystal_density_method 'not measured'
_exptl_crystal_F_000 596
_exptl_crystal_size_max 0.20
_exptl_crystal_size_mid 0.15
_exptl_crystal_size_min 0.10
_refine_diff_density_max 0.415
_refine_diff_density_min -0.150
_refine_diff_density_rms 0.041
_refine_ls_abs_structure_details 'Flack H D (1983), Acta Cryst. A39, 876-881'
_refine_ls_abs_structure_Flack -0.04(11)
_refine_ls_extinction_method none
_refine_ls_goodness_of_fit_ref 0.995
_refine_ls_hydrogen_treatment mixed
_refine_ls_matrix_type full
_refine_ls_number_parameters 366
_refine_ls_number_reflns 4838
_refine_ls_number_restraints 1
_refine_ls_restrained_S_all 0.995
_refine_ls_R_factor_all 0.0370
_refine_ls_R_factor_gt 0.0358
_refine_ls_shift/su_max 0.013
_refine_ls_shift/su_mean 0.001
_refine_ls_structure_factor_coef Fsqd
_refine_ls_weighting_details 'calc w=1/[\s^2^(Fo^2^)+(0.1000P)^2^+0.0000P] where P=(Fo^2^+2Fc^2^)/3'
_refine_ls_weighting_scheme calc
_refine_ls_wR_factor_gt 0.1077
_refine_ls_wR_factor_ref 0.1092
_reflns_number_gt 4679
_reflns_number_total 4838
_reflns_threshold_expression >2sigma(I)
_cod_data_source_file np100048h_si_003.cif
_cod_data_source_block ic13847
_cod_depositor_comments
;
The following automatic conversions were performed:

'_symmetry_cell_setting' value 'Monoclinic' changed to 'monoclinic'
according to /home/saulius/struct/CIF-dictionaries/cif_core.dic
dictionary named 'cif_core.dic' version 2.4.2 from 2011-04-26.

Automatic conversion script
Id: cif_fix_values 1715 2011-07-08 13:25:40Z adriana 
;
_cod_original_sg_symbol_H-M P2(1)
_cod_database_code 1502795

loop_
_symmetry_equiv_pos_as_xyz
'x, y, z'
'-x, y+1/2, -z'

loop_
_atom_site_label
_atom_site_type_symbol
_atom_site_fract_x
_atom_site_fract_y
_atom_site_fract_z
_atom_site_U_iso_or_equiv
_atom_site_adp_type
_atom_site_occupancy
_atom_site_symmetry_multiplicity
_atom_site_calc_flag
_atom_site_refinement_flags
O1 O 0.66552(14) 0.25736(13) 0.98699(8) 0.0450(3) Uani 1 1 d .
O2 O 0.6483(2) 0.48266(15) 1.02430(9) 0.0621(4) Uani 1 1 d .
H2 H 0.611(4) 0.474(4) 1.064(2) 0.075(9) Uiso 1 1 d .
O3 O 0.2214(2) 0.3606(5) 0.83531(18) 0.1425(16) Uani 1 1 d .
O4 O 0.46157(13) 0.40027(13) 0.82186(8) 0.0446(3) Uani 1 1 d .
O5 O 0.8293(3) 0.37803(19) 0.64149(12) 0.0746(5) Uani 1 1 d .
H5 H 0.9137 0.4155 0.6503 0.43(9) Uiso 1 1 calc R
O6 O 0.68408(17) 0.61938(17) 0.56216(8) 0.0565(3) Uani 1 1 d .
O7 O 0.38836(13) 0.55631(13) 0.60954(7) 0.0421(3) Uani 1 1 d .
O8 O 0.49985(12) 0.64337(11) 0.73987(6) 0.0344(2) Uani 1 1 d .
O9 O 0.45958(18) 0.97242(17) 0.81644(9) 0.0578(3) Uani 1 1 d .
O10 O 0.13632(17) 0.6871(2) 0.50296(9) 0.0651(4) Uani 1 1 d .
O11 O 0.0827(2) 0.5182(4) 0.40999(13) 0.1046(9) Uani 1 1 d .
C1 C 0.5879(2) 0.38077(19) 0.96779(11) 0.0435(4) Uani 1 1 d .
C2 C 0.4161(2) 0.3573(3) 0.96060(16) 0.0708(7) Uani 1 1 d .
H2A H 0.3960 0.2676 0.9806 0.085 Uiso 1 1 calc R
H2B H 0.3710 0.4233 0.9941 0.085 Uiso 1 1 calc R
C3 C 0.3509(2) 0.3720(4) 0.86796(18) 0.0749(8) Uani 1 1 d .
C4 C 0.79223(19) 0.24713(17) 0.93989(11) 0.0416(4) Uani 1 1 d .
C5 C 0.72037(17) 0.30748(16) 0.85279(10) 0.0369(3) Uani 1 1 d .
H5A H 0.6535 0.2370 0.8231 0.044 Uiso 1 1 calc R
C6 C 0.83193(19) 0.34581(19) 0.79343(13) 0.0482(4) Uani 1 1 d .
H6A H 0.8881 0.2660 0.7809 0.058 Uiso 1 1 calc R
H6B H 0.9062 0.4105 0.8219 0.058 Uiso 1 1 calc R
C7 C 0.7486(2) 0.40670(18) 0.71007(11) 0.0444(4) Uani 1 1 d .
H7A H 0.6434 0.3706 0.6968 0.053 Uiso 1 1 calc R
C8 C 0.74321(16) 0.56213(17) 0.71343(9) 0.0359(3) Uani 1 1 d .
H8A H 0.8484 0.5976 0.7187 0.043 Uiso 1 1 calc R
C9 C 0.66175(16) 0.63127(15) 0.78037(9) 0.0331(3) Uani 1 1 d .
C10 C 0.61205(17) 0.41905(16) 0.87463(9) 0.0340(3) Uani 1 1 d .
C11 C 0.72419(19) 0.77523(17) 0.79729(10) 0.0397(3) Uani 1 1 d .
H11A H 0.8346 0.7693 0.8170 0.048 Uiso 1 1 calc R
H11B H 0.6790 0.8129 0.8436 0.048 Uiso 1 1 calc R
C12 C 0.69573(19) 0.87538(17) 0.72197(10) 0.0410(3) Uani 1 1 d .
H12A H 0.7485 0.8411 0.6776 0.049 Uiso 1 1 calc R
H12B H 0.7445 0.9603 0.7415 0.049 Uiso 1 1 calc R
C13 C 0.5265(2) 0.90600(17) 0.68064(10) 0.0410(4) Uani 1 1 d .
C14 C 0.64814(18) 0.61346(16) 0.63118(10) 0.0377(3) Uani 1 1 d .
C15 C 0.48891(18) 0.65529(16) 0.65075(9) 0.0358(3) Uani 1 1 d .
C16 C 0.44170(18) 0.79820(18) 0.62011(10) 0.0398(3) Uani 1 1 d .
H16A H 0.4652 0.8115 0.5626 0.048 Uiso 1 1 calc R
C17 C 0.4197(2) 0.92753(19) 0.74538(11) 0.0460(4) Uani 1 1 d .
C18 C 0.5256(3) 1.0421(2) 0.63170(13) 0.0565(5) Uani 1 1 d .
H18A H 0.5790 1.1095 0.6690 0.085 Uiso 1 1 calc R
H18B H 0.4210 1.0704 0.6126 0.085 Uiso 1 1 calc R
H18C H 0.5763 1.0305 0.5833 0.085 Uiso 1 1 calc R
C19 C 0.66257(18) 0.56509(16) 0.86728(9) 0.0365(3) Uani 1 1 d .
H19A H 0.7670 0.5722 0.8988 0.044 Uiso 1 1 calc R
H19B H 0.5980 0.6201 0.8973 0.044 Uiso 1 1 calc R
C20 C 0.2554(2) 0.8905(2) 0.70656(13) 0.0546(4) Uani 1 1 d .
H20A H 0.1977 0.9750 0.6948 0.065 Uiso 1 1 calc R
C21 C 0.1794(3) 0.8105(4) 0.77006(16) 0.0795(8) Uani 1 1 d .
H21A H 0.1800 0.8633 0.8208 0.119 Uiso 1 1 calc R
H21B H 0.2355 0.7281 0.7845 0.119 Uiso 1 1 calc R
H21C H 0.0749 0.7896 0.7449 0.119 Uiso 1 1 calc R
C22 C 0.2677(2) 0.8253(2) 0.61892(11) 0.0471(4) Uani 1 1 d .
H22A H 0.2352 0.8938 0.5750 0.056 Uiso 1 1 calc R
C23 C 0.16601(19) 0.7031(2) 0.59599(11) 0.0502(4) Uani 1 1 d .
H23A H 0.0680 0.7160 0.6163 0.060 Uiso 1 1 calc R
C24 C 0.2343(2) 0.5665(2) 0.62622(11) 0.0463(4) Uani 1 1 d .
H24A H 0.2268 0.5472 0.6858 0.056 Uiso 1 1 calc R
C25 C 0.1390(2) 0.4704(3) 0.56364(16) 0.0644(6) Uani 1 1 d .
H25A H 0.0383 0.4594 0.5813 0.077 Uiso 1 1 calc R
C26 C 0.1155(2) 0.5535(3) 0.48354(14) 0.0682(7) Uani 1 1 d .
C27 C 0.2066(3) 0.3305(3) 0.5564(3) 0.0952(11) Uani 1 1 d .
H27A H 0.1381 0.2784 0.5152 0.143 Uiso 1 1 calc R
H27C H 0.2195 0.2863 0.6109 0.143 Uiso 1 1 calc R
H27D H 0.3050 0.3384 0.5385 0.143 Uiso 1 1 calc R
C29 C 0.8268(3) 0.0980(2) 0.93257(17) 0.0636(5) Uani 1 1 d .
H29A H 0.8714 0.0634 0.9877 0.095 Uiso 1 1 calc R
H29C H 0.8981 0.0859 0.8938 0.095 Uiso 1 1 calc R
H29D H 0.7329 0.0504 0.9116 0.095 Uiso 1 1 calc R
C30 C 0.9334(2) 0.3212(3) 0.98618(15) 0.0618(5) Uani 1 1 d .
H30A H 0.9704 0.2772 1.0396 0.093 Uiso 1 1 calc R
H30C H 0.9063 0.4129 0.9966 0.093 Uiso 1 1 calc R
H30D H 1.0128 0.3204 0.9516 0.093 Uiso 1 1 calc R

loop_
_atom_site_aniso_label
_atom_site_aniso_U_11
_atom_site_aniso_U_22
_atom_site_aniso_U_33
_atom_site_aniso_U_23
_atom_site_aniso_U_13
_atom_site_aniso_U_12
O1 0.0452(6) 0.0470(7) 0.0423(6) 0.0147(5) 0.0064(5) 0.0018(5)
O2 0.1043(12) 0.0522(8) 0.0324(6) 0.0055(5) 0.0193(7) 0.0069(8)
O3 0.0312(8) 0.281(5) 0.1121(19) 0.080(2) 0.0031(9) -0.0242(15)
O4 0.0277(5) 0.0615(7) 0.0434(6) 0.0119(5) 0.0030(4) -0.0020(5)
O5 0.1042(13) 0.0687(9) 0.0649(10) -0.0009(8) 0.0537(10) 0.0181(9)
O6 0.0601(8) 0.0815(10) 0.0301(6) 0.0028(6) 0.0138(5) 0.0063(7)
O7 0.0352(5) 0.0529(6) 0.0365(5) -0.0066(5) 0.0019(4) -0.0058(5)
O8 0.0316(5) 0.0445(5) 0.0268(5) 0.0027(4) 0.0040(4) 0.0013(4)
O9 0.0627(8) 0.0717(9) 0.0399(6) -0.0107(6) 0.0111(6) -0.0032(7)
O10 0.0452(7) 0.1102(13) 0.0359(6) -0.0022(7) -0.0041(5) 0.0034(7)
O11 0.0665(11) 0.185(3) 0.0577(10) -0.0511(14) -0.0035(8) -0.0020(13)
C1 0.0475(8) 0.0501(9) 0.0346(8) 0.0115(7) 0.0119(6) 0.0083(7)
C2 0.0499(11) 0.1041(18) 0.0645(13) 0.0374(13) 0.0275(10) 0.0183(11)
C3 0.0340(9) 0.118(2) 0.0747(15) 0.0432(14) 0.0151(9) 0.0042(11)
C4 0.0352(7) 0.0423(9) 0.0454(9) 0.0067(7) 0.0019(6) 0.0000(6)
C5 0.0334(7) 0.0382(7) 0.0387(7) 0.0033(6) 0.0050(6) 0.0012(6)
C6 0.0361(8) 0.0557(10) 0.0557(10) 0.0096(8) 0.0162(7) 0.0098(7)
C7 0.0471(8) 0.0507(9) 0.0397(8) -0.0014(7) 0.0194(7) 0.0029(7)
C8 0.0303(6) 0.0460(8) 0.0320(7) 0.0020(6) 0.0069(5) -0.0044(6)
C9 0.0313(6) 0.0393(7) 0.0270(6) 0.0011(5) 0.0003(5) -0.0022(5)
C10 0.0306(7) 0.0431(8) 0.0282(6) 0.0054(5) 0.0049(5) 0.0015(5)
C11 0.0432(8) 0.0410(8) 0.0316(7) 0.0016(6) -0.0027(6) -0.0045(6)
C12 0.0461(8) 0.0406(7) 0.0352(7) 0.0042(6) 0.0045(6) -0.0085(6)
C13 0.0485(9) 0.0428(8) 0.0308(7) 0.0079(6) 0.0042(6) 0.0000(6)
C14 0.0389(7) 0.0439(8) 0.0306(7) -0.0019(6) 0.0066(6) -0.0045(6)
C15 0.0348(7) 0.0459(8) 0.0252(6) 0.0000(5) 0.0010(5) -0.0021(6)
C16 0.0416(8) 0.0498(9) 0.0265(6) 0.0046(6) 0.0018(5) 0.0022(7)
C17 0.0533(10) 0.0447(8) 0.0399(8) 0.0038(7) 0.0075(7) 0.0045(7)
C18 0.0704(12) 0.0499(10) 0.0481(10) 0.0147(8) 0.0073(8) 0.0018(9)
C19 0.0430(7) 0.0397(8) 0.0261(6) 0.0011(6) 0.0037(5) 0.0027(6)
C20 0.0460(9) 0.0684(12) 0.0485(10) -0.0074(9) 0.0058(7) 0.0123(8)
C21 0.0612(12) 0.126(2) 0.0581(12) -0.0308(14) 0.0284(10) -0.0255(14)
C22 0.0436(9) 0.0596(10) 0.0358(8) 0.0037(7) 0.0010(6) 0.0094(7)
C23 0.0356(8) 0.0779(12) 0.0349(8) -0.0040(8) -0.0002(6) 0.0023(8)
C24 0.0400(8) 0.0639(10) 0.0357(7) -0.0058(7) 0.0082(6) -0.0062(7)
C25 0.0391(9) 0.0864(16) 0.0692(13) -0.0281(11) 0.0142(8) -0.0193(9)
C26 0.0360(8) 0.118(2) 0.0486(11) -0.0293(12) 0.0014(7) -0.0068(10)
C27 0.0571(13) 0.0873(19) 0.140(3) -0.057(2) 0.0136(15) -0.0216(13)
C29 0.0695(13) 0.0462(11) 0.0760(14) 0.0166(9) 0.0151(10) 0.0147(8)
C30 0.0393(9) 0.0739(13) 0.0647(12) 0.0083(10) -0.0116(8) -0.0060(9)

loop_
_atom_type_symbol
_atom_type_description
_atom_type_scat_dispersion_real
_atom_type_scat_dispersion_imag
_atom_type_scat_source
C C 0.0181 0.0091 'International Tables Vol C Tables 4.2.6.8 and 6.1.1.4'
H H 0.0000 0.0000 'International Tables Vol C Tables 4.2.6.8 and 6.1.1.4'
O O 0.0492 0.0322 'International Tables Vol C Tables 4.2.6.8 and 6.1.1.4'

loop_
_geom_angle_atom_site_label_1
_geom_angle_atom_site_label_2
_geom_angle_atom_site_label_3
_geom_angle
C1 O1 C4 109.65(12)
C3 O4 C10 112.65(15)
C15 O7 C24 113.93(13)
C15 O8 C9 110.01(11)
C26 O10 C23 109.09(19)
O2 C1 O1 111.82(14)
O2 C1 C2 115.12(18)
O1 C1 C2 108.90(17)
O2 C1 C10 109.46(14)
O1 C1 C10 105.86(13)
C2 C1 C10 105.08(14)
C3 C2 C1 105.57(15)
O3 C3 O4 121.2(3)
O3 C3 C2 127.3(2)
O4 C3 C2 111.52(18)
O1 C4 C29 106.87(15)
O1 C4 C30 110.68(16)
C29 C4 C30 110.45(18)
O1 C4 C5 101.80(12)
C29 C4 C5 111.43(16)
C30 C4 C5 115.02(15)
C6 C5 C10 116.87(13)
C6 C5 C4 116.47(13)
C10 C5 C4 104.47(13)
C5 C6 C7 111.89(13)
O5 C7 C6 110.93(16)
O5 C7 C8 104.31(14)
C6 C7 C8 112.20(15)
C14 C8 C7 108.72(14)
C14 C8 C9 101.20(12)
C7 C8 C9 119.20(13)
O8 C9 C19 106.60(11)
O8 C9 C11 107.03(12)
C19 C9 C11 107.09(12)
O8 C9 C8 105.38(11)
C19 C9 C8 120.24(13)
C11 C9 C8 109.78(12)
O4 C10 C19 109.04(12)
O4 C10 C5 108.44(13)
C19 C10 C5 117.67(12)
O4 C10 C1 104.76(12)
C19 C10 C1 112.84(13)
C5 C10 C1 103.21(12)
C9 C11 C12 117.13(12)
C11 C12 C13 118.07(13)
C17 C13 C16 103.33(14)
C17 C13 C12 113.56(13)
C16 C13 C12 117.10(14)
C17 C13 C18 105.44(15)
C16 C13 C18 109.11(14)
C12 C13 C18 107.65(15)
O6 C14 C8 128.02(15)
O6 C14 C15 124.42(15)
C8 C14 C15 107.54(12)
O7 C15 O8 109.83(12)
O7 C15 C16 112.46(12)
O8 C15 C16 111.44(13)
O7 C15 C14 103.84(12)
O8 C15 C14 105.87(12)
C16 C15 C14 112.95(13)
C15 C16 C13 111.46(12)
C15 C16 C22 112.13(14)
C13 C16 C22 104.98(14)
O9 C17 C20 124.91(17)
O9 C17 C13 124.76(18)
C20 C17 C13 110.29(15)
C10 C19 C9 121.35(12)
C17 C20 C21 110.62(18)
C17 C20 C22 104.86(15)
C21 C20 C22 118.9(2)
C23 C22 C16 113.99(16)
C23 C22 C20 114.74(16)
C16 C22 C20 106.35(14)
O10 C23 C22 108.97(16)
O10 C23 C24 102.38(16)
C22 C23 C24 116.72(14)
O7 C24 C25 105.56(14)
O7 C24 C23 109.82(15)
C25 C24 C23 101.90(17)
C26 C25 C27 115.7(3)
C26 C25 C24 101.0(2)
C27 C25 C24 116.2(2)
O11 C26 O10 120.0(3)
O11 C26 C25 129.7(3)
O10 C26 C25 110.28(17)

loop_
_geom_bond_atom_site_label_1
_geom_bond_atom_site_label_2
_geom_bond_distance
O1 C1 1.407(2)
O1 C4 1.450(2)
O2 C1 1.394(3)
O3 C3 1.173(3)
O4 C3 1.345(2)
O4 C10 1.4519(18)
O5 C7 1.429(2)
O6 C14 1.195(2)
O7 C15 1.404(2)
O7 C24 1.429(2)
O8 C15 1.4087(17)
O8 C9 1.4634(16)
O9 C17 1.209(2)
O10 C26 1.363(4)
O10 C23 1.466(2)
O11 C26 1.207(3)
C1 C2 1.514(3)
C1 C10 1.579(2)
C2 C3 1.493(3)
C4 C29 1.516(3)
C4 C30 1.519(2)
C4 C5 1.541(2)
C5 C6 1.522(2)
C5 C10 1.537(2)
C6 C7 1.524(3)
C7 C8 1.541(2)
C8 C14 1.514(2)
C8 C9 1.542(2)
C9 C19 1.5284(19)
C9 C11 1.534(2)
C10 C19 1.523(2)
C11 C12 1.542(2)
C12 C13 1.550(2)
C13 C17 1.523(2)
C13 C16 1.541(2)
C13 C18 1.556(2)
C14 C15 1.543(2)
C15 C16 1.530(2)
C16 C22 1.551(2)
C17 C20 1.516(3)
C20 C21 1.526(4)
C20 C22 1.557(3)
C22 C23 1.512(3)
C23 C24 1.524(3)
C24 C25 1.520(3)
C25 C26 1.501(4)
C25 C27 1.519(4)
